data_1553995
loop_
_publ_author_name
'Golub, Igor E.'
'Gulyaeva, Ekaterina S.'
'Filippov, Oleg A.'
'Dyadchenko, Victor P.'
'Belkova, Natalia V.'
'Epstein, Lina M.'
'Arkhipov, Dmitry E.'
'Shubina, Elena S.'

_publ_section_title
;
 Dihydrogen bond intermediated alcoholysis of dimethylamine-borane in
 nonaqueous media.
;
_journal_issue 16
_journal_name_full 'The journal of physical chemistry. A'
_journal_page_first 3853
_journal_page_last 3868
_journal_paper_doi 10.1021/acs.jpca.5b01921
_journal_volume 119
_journal_year 2015
_chemical_formula_moiety 'C8 H8 B F12 O4, C2 H8 N'
_chemical_formula_sum 'C10 H16 B F12 N O4'
_chemical_formula_weight 453.05
_space_group_IT_number 14
_space_group_name_Hall '-P 2yn'
_space_group_name_H-M_alt 'P 1 21/n 1'
_symmetry_cell_setting monoclinic
_symmetry_space_group_name_Hall '-P 2yn'
_symmetry_space_group_name_H-M 'P 1 21/n 1'
_atom_sites_solution_hydrogens mixed
_atom_sites_solution_primary direct
_atom_sites_solution_secondary difmap
_audit_creation_method SHELXL-97
_cell_angle_alpha 90.00
_cell_angle_beta 90.038(2)
_cell_angle_gamma 90.00
_cell_formula_units_Z 4
_cell_length_a 9.4694(8)
_cell_length_b 13.2943(11)
_cell_length_c 14.0325(12)
_cell_measurement_reflns_used 4423
_cell_measurement_temperature 120(2)
_cell_measurement_theta_max 25.96
_cell_measurement_theta_min 2.59
_cell_volume 1766.5(3)
_computing_cell_refinement 'APEX2 (Bruker, 2005)'
_computing_data_collection 'APEX2 (Bruker, 2005)'
_computing_data_reduction 'APEX2 (Bruker, 2005)'
_computing_molecular_graphics 'SHELXTL ver. 5.1 (Sheldrick, 1998)'
_computing_publication_material 'SHELXTL ver. 5.1 (Sheldrick, 1998)'
_computing_structure_refinement 'SHELXTL ver. 5.1 (Sheldrick, 1998)'
_computing_structure_solution 'SHELXTL ver. 5.1 (Sheldrick, 1998)'
_diffrn_ambient_temperature 120(2)
_diffrn_measured_fraction_theta_full 0.997
_diffrn_measured_fraction_theta_max 0.997
_diffrn_measurement_device_type 'Bruker APEX II CCD area detector'
_diffrn_measurement_method '\f and \w scans'
_diffrn_radiation_monochromator graphite
_diffrn_radiation_source 'fine-focus sealed tube'
_diffrn_radiation_type MoK\a
_diffrn_radiation_wavelength 0.71073
_diffrn_reflns_av_R_equivalents 0.0488
_diffrn_reflns_av_sigmaI/netI 0.0445
_diffrn_reflns_limit_h_max 13
_diffrn_reflns_limit_h_min -13
_diffrn_reflns_limit_k_max 18
_diffrn_reflns_limit_k_min -18
_diffrn_reflns_limit_l_max 19
_diffrn_reflns_limit_l_min -19
_diffrn_reflns_number 22365
_diffrn_reflns_theta_full 30.18
_diffrn_reflns_theta_max 30.18
_diffrn_reflns_theta_min 2.11
_exptl_absorpt_coefficient_mu 0.204
_exptl_absorpt_correction_T_max 0.9585
_exptl_absorpt_correction_T_min 0.9452
_exptl_absorpt_correction_type multi-scan
_exptl_absorpt_process_details 'APEX2 (Bruker, 2005)'
_exptl_crystal_colour colorless
_exptl_crystal_density_diffrn 1.703
_exptl_crystal_density_method 'not measured'
_exptl_crystal_description prism
_exptl_crystal_F_000 912
_exptl_crystal_size_max 0.28
_exptl_crystal_size_mid 0.23
_exptl_crystal_size_min 0.21
_refine_diff_density_max 0.315
_refine_diff_density_min -0.262
_refine_diff_density_rms 0.051
_refine_ls_extinction_method none
_refine_ls_goodness_of_fit_ref 1.009
_refine_ls_hydrogen_treatment mixed
_refine_ls_matrix_type full
_refine_ls_number_parameters 263
_refine_ls_number_reflns 5221
_refine_ls_number_restraints 0
_refine_ls_restrained_S_all 1.009
_refine_ls_R_factor_all 0.0875
_refine_ls_R_factor_gt 0.0502
_refine_ls_shift/su_max 0.000
_refine_ls_shift/su_mean 0.000
_refine_ls_structure_factor_coef Fsqd
_refine_ls_weighting_details 'calc w=1/[\s^2^(Fo^2^)+(0.0443P)^2^+0.6405P] where P=(Fo^2^+2Fc^2^)/3'
_refine_ls_weighting_scheme calc
_refine_ls_wR_factor_gt 0.1000
_refine_ls_wR_factor_ref 0.1161
_reflns_number_gt 3480
_reflns_number_total 5221
_reflns_threshold_expression I>2u(I)
_cod_data_source_file jp5b01921_si_002.cif
_cod_data_source_block fbz
_cod_depositor_comments
;
The following automatic conversions were performed:

data item '_symmetry_cell_setting' value 'Monoclinic' was changed to
'monoclinic' in accordance with the
/home/saulius/struct/COD-crude-data/automatic-downloads/DataCite-retrospective/ACS/depositions/lib/dictionaries/cif_core.dic
dictionary named 'cif_core.dic' version 2.4.2 last updated on
2011-04-26.

Automatic conversion script
Id: cif_fix_values 6909 2019-04-08 15:41:33Z antanas 
;
_cod_original_sg_symbol_H-M 'P 21/n'
_cod_database_code 1553995

loop_
_symmetry_equiv_pos_as_xyz
'x, y, z'
'-x+1/2, y+1/2, -z+1/2'
'-x, -y, -z'
'x-1/2, -y-1/2, z-1/2'

loop_
_atom_site_label
_atom_site_type_symbol
_atom_site_fract_x
_atom_site_fract_y
_atom_site_fract_z
_atom_site_U_iso_or_equiv
_atom_site_adp_type
_atom_site_occupancy
_atom_site_symmetry_multiplicity
_atom_site_calc_flag
_atom_site_refinement_flags
F1 F -0.21275(13) -0.06602(11) 0.18553(11) 0.0530(4) Uani 1 1 d .
F2 F -0.03785(13) -0.06781(11) 0.08812(10) 0.0497(4) Uani 1 1 d .
F3 F -0.13923(13) 0.07076(10) 0.12152(10) 0.0455(3) Uani 1 1 d .
F4 F 0.50315(14) 0.21471(10) 0.35961(9) 0.0486(4) Uani 1 1 d .
F5 F 0.54560(14) 0.24918(9) 0.21337(9) 0.0456(3) Uani 1 1 d .
F6 F 0.69864(12) 0.16848(10) 0.29649(10) 0.0447(3) Uani 1 1 d .
F7 F 0.20127(14) 0.10009(10) 0.57744(8) 0.0437(3) Uani 1 1 d .
F8 F 0.35734(12) -0.01018(10) 0.53697(8) 0.0405(3) Uani 1 1 d .
F9 F 0.13773(12) -0.04847(10) 0.53263(8) 0.0367(3) Uani 1 1 d .
F10 F 0.44932(16) -0.22923(10) 0.11885(11) 0.0562(4) Uani 1 1 d .
F11 F 0.40820(14) -0.16688(12) -0.01985(9) 0.0533(4) Uani 1 1 d .
F12 F 0.53602(13) -0.08770(11) 0.08035(10) 0.0511(4) Uani 1 1 d .
O1 O 0.12163(12) 0.05165(9) 0.21701(8) 0.0210(3) Uani 1 1 d .
O2 O 0.35333(12) 0.09395(9) 0.22850(9) 0.0216(3) Uani 1 1 d .
O3 O 0.25511(13) -0.01489(9) 0.35285(8) 0.0218(3) Uani 1 1 d .
O4 O 0.29589(13) -0.08551(9) 0.20829(8) 0.0228(3) Uani 1 1 d .
C1 C -0.00016(19) -0.00264(16) 0.24255(14) 0.0304(4) Uani 1 1 d .
H1A H -0.0508 0.0337 0.2938 0.036 Uiso 1 1 calc R
H1B H 0.0277 -0.0694 0.2676 0.036 Uiso 1 1 calc R
C2 C -0.0963(2) -0.01633(15) 0.15947(15) 0.0313(4) Uani 1 1 d .
C3 C 0.49631(18) 0.07965(13) 0.25013(14) 0.0248(4) Uani 1 1 d .
H3A H 0.5465 0.0533 0.1935 0.030 Uiso 1 1 calc R
H3B H 0.5058 0.0299 0.3022 0.030 Uiso 1 1 calc R
C4 C 0.5602(2) 0.17764(14) 0.27995(14) 0.0291(4) Uani 1 1 d .
C5 C 0.2209(2) 0.06372(14) 0.41510(12) 0.0259(4) Uani 1 1 d .
H5A H 0.1243 0.0883 0.4014 0.031 Uiso 1 1 calc R
H5B H 0.2876 0.1203 0.4061 0.031 Uiso 1 1 calc R
C6 C 0.22908(19) 0.02659(15) 0.51481(13) 0.0275(4) Uani 1 1 d .
C7 C 0.2908(2) -0.09296(16) 0.10876(13) 0.0315(4) Uani 1 1 d .
H7A H 0.2834 -0.0249 0.0806 0.038 Uiso 1 1 calc R
H7B H 0.2062 -0.1318 0.0896 0.038 Uiso 1 1 calc R
C8 C 0.4201(2) -0.14375(15) 0.07235(14) 0.0304(4) Uani 1 1 d .
B1 B 0.2573(2) 0.01189(14) 0.25197(14) 0.0189(4) Uani 1 1 d .
N1 N 0.64825(18) 0.24404(13) 0.65743(12) 0.0273(4) Uani 1 1 d .
H1NA H 0.690(2) 0.1980(17) 0.6997(15) 0.031(6) Uiso 1 1 d .
H1NB H 0.649(2) 0.2986(18) 0.6873(15) 0.033(6) Uiso 1 1 d .
C9 C 0.5029(2) 0.20834(17) 0.63642(19) 0.0465(6) Uani 1 1 d .
H9A H 0.4494 0.2031 0.6960 0.070 Uiso 1 1 calc R
H9B H 0.5074 0.1422 0.6057 0.070 Uiso 1 1 calc R
H9C H 0.4560 0.2562 0.5937 0.070 Uiso 1 1 calc R
C10 C 0.7350(3) 0.25682(16) 0.57114(14) 0.0377(5) Uani 1 1 d .
H10A H 0.8310 0.2765 0.5894 0.057 Uiso 1 1 calc R
H10B H 0.6934 0.3092 0.5308 0.057 Uiso 1 1 calc R
H10C H 0.7381 0.1933 0.5358 0.057 Uiso 1 1 calc R

loop_
_atom_site_aniso_label
_atom_site_aniso_U_11
_atom_site_aniso_U_22
_atom_site_aniso_U_33
_atom_site_aniso_U_23
_atom_site_aniso_U_13
_atom_site_aniso_U_12
F1 0.0238(6) 0.0585(9) 0.0767(10) 0.0149(7) -0.0099(6) -0.0128(6)
F2 0.0362(7) 0.0551(8) 0.0577(9) -0.0242(7) -0.0106(6) 0.0020(6)
F3 0.0397(7) 0.0402(7) 0.0564(8) 0.0115(6) -0.0144(6) 0.0087(6)
F4 0.0482(8) 0.0526(8) 0.0450(8) -0.0251(6) 0.0057(6) -0.0128(6)
F5 0.0567(8) 0.0275(6) 0.0527(8) 0.0095(6) -0.0093(6) -0.0125(6)
F6 0.0265(6) 0.0450(8) 0.0627(9) -0.0037(6) -0.0080(6) -0.0109(5)
F7 0.0558(8) 0.0488(8) 0.0266(6) -0.0124(6) 0.0112(5) -0.0011(6)
F8 0.0287(6) 0.0629(9) 0.0300(6) 0.0000(6) -0.0082(5) 0.0041(6)
F9 0.0343(6) 0.0423(7) 0.0336(6) 0.0051(5) 0.0120(5) -0.0054(5)
F10 0.0712(10) 0.0318(7) 0.0655(10) -0.0060(6) 0.0119(8) 0.0193(7)
F11 0.0455(8) 0.0794(11) 0.0350(7) -0.0301(7) 0.0039(6) 0.0085(7)
F12 0.0320(7) 0.0637(9) 0.0576(9) -0.0221(7) 0.0125(6) -0.0135(6)
O1 0.0170(6) 0.0222(6) 0.0238(6) 0.0051(5) 0.0007(5) 0.0000(5)
O2 0.0193(6) 0.0192(6) 0.0265(6) 0.0037(5) -0.0004(5) -0.0004(5)
O3 0.0285(6) 0.0189(6) 0.0179(6) 0.0008(5) 0.0021(5) 0.0029(5)
O4 0.0270(6) 0.0201(6) 0.0212(6) -0.0033(5) 0.0009(5) 0.0023(5)
C1 0.0222(9) 0.0368(11) 0.0321(10) 0.0092(8) 0.0006(8) -0.0048(8)
C2 0.0213(9) 0.0300(10) 0.0425(12) 0.0026(9) -0.0035(8) 0.0008(8)
C3 0.0220(9) 0.0198(8) 0.0326(10) 0.0000(7) -0.0012(7) 0.0002(7)
C4 0.0278(10) 0.0272(10) 0.0323(10) -0.0001(8) -0.0010(8) -0.0037(8)
C5 0.0312(10) 0.0252(9) 0.0211(9) -0.0010(7) 0.0035(7) 0.0019(8)
C6 0.0243(9) 0.0347(11) 0.0237(9) -0.0020(8) 0.0039(7) -0.0011(8)
C7 0.0295(10) 0.0404(11) 0.0247(10) -0.0091(8) -0.0008(8) 0.0070(9)
C8 0.0302(10) 0.0317(10) 0.0294(10) -0.0089(8) 0.0031(8) -0.0023(8)
B1 0.0207(9) 0.0168(9) 0.0192(9) 0.0010(7) 0.0011(7) 0.0009(7)
N1 0.0347(9) 0.0171(7) 0.0302(9) -0.0007(7) -0.0068(7) -0.0012(7)
C9 0.0331(12) 0.0321(12) 0.0744(18) 0.0036(11) -0.0151(11) -0.0012(9)
C10 0.0565(14) 0.0288(10) 0.0278(10) -0.0035(8) 0.0013(10) -0.0038(10)

loop_
_atom_type_symbol
_atom_type_description
_atom_type_scat_dispersion_real
_atom_type_scat_dispersion_imag
_atom_type_scat_source
C C 0.0033 0.0016 'International Tables Vol C Tables 4.2.6.8 and 6.1.1.4'
H H 0.0000 0.0000 'International Tables Vol C Tables 4.2.6.8 and 6.1.1.4'
B B 0.0013 0.0007 'International Tables Vol C Tables 4.2.6.8 and 6.1.1.4'
N N 0.0061 0.0033 'International Tables Vol C Tables 4.2.6.8 and 6.1.1.4'
O O 0.0106 0.0060 'International Tables Vol C Tables 4.2.6.8 and 6.1.1.4'
F F 0.0171 0.0103 'International Tables Vol C Tables 4.2.6.8 and 6.1.1.4'

loop_
_geom_angle_atom_site_label_1
_geom_angle_atom_site_label_2
_geom_angle_atom_site_label_3
_geom_angle
C1 O1 B1 116.48(13)
C3 O2 B1 116.91(13)
C5 O3 B1 115.24(13)
C7 O4 B1 117.83(14)
O1 C1 C2 111.34(15)
O1 C1 H1A 109.4
C2 C1 H1A 109.4
O1 C1 H1B 109.4
C2 C1 H1B 109.4
H1A C1 H1B 108.0
F2 C2 F1 107.15(17)
F2 C2 F3 105.75(17)
F1 C2 F3 106.66(15)
F2 C2 C1 113.34(16)
F1 C2 C1 110.49(17)
F3 C2 C1 113.02(17)
O2 C3 C4 109.46(14)
O2 C3 H3A 109.8
C4 C3 H3A 109.8
O2 C3 H3B 109.8
C4 C3 H3B 109.8
H3A C3 H3B 108.2
F4 C4 F6 106.58(16)
F4 C4 F5 106.26(16)
F6 C4 F5 106.63(16)
F4 C4 C3 113.06(16)
F6 C4 C3 111.44(16)
F5 C4 C3 112.43(16)
O3 C5 C6 109.13(15)
O3 C5 H5A 109.9
C6 C5 H5A 109.9
O3 C5 H5B 109.9
C6 C5 H5B 109.9
H5A C5 H5B 108.3
F7 C6 F9 107.00(14)
F7 C6 F8 106.92(15)
F9 C6 F8 105.56(16)
F7 C6 C5 111.42(16)
F9 C6 C5 112.88(16)
F8 C6 C5 112.63(15)
O4 C7 C8 110.27(16)
O4 C7 H7A 109.6
C8 C7 H7A 109.6
O4 C7 H7B 109.6
C8 C7 H7B 109.6
H7A C7 H7B 108.1
F12 C8 F11 106.24(16)
F12 C8 F10 105.28(17)
F11 C8 F10 107.10(16)
F12 C8 C7 113.29(17)
F11 C8 C7 111.62(17)
F10 C8 C7 112.79(17)
O2 B1 O3 114.26(14)
O2 B1 O1 101.55(13)
O3 B1 O1 113.42(14)
O2 B1 O4 114.03(14)
O3 B1 O4 101.08(13)
O1 B1 O4 113.07(14)
C10 N1 C9 112.99(18)
C10 N1 H1NA 111.1(13)
C9 N1 H1NA 107.8(13)
C10 N1 H1NB 107.9(15)
C9 N1 H1NB 112.5(15)
H1NA N1 H1NB 104.2(19)
N1 C9 H9A 109.5
N1 C9 H9B 109.5
H9A C9 H9B 109.5
N1 C9 H9C 109.5
H9A C9 H9C 109.5
H9B C9 H9C 109.5
N1 C10 H10A 109.5
N1 C10 H10B 109.5
H10A C10 H10B 109.5
N1 C10 H10C 109.5
H10A C10 H10C 109.5
H10B C10 H10C 109.5

loop_
_geom_bond_atom_site_label_1
_geom_bond_atom_site_label_2
_geom_bond_distance
F1 C2 1.336(2)
F2 C2 1.334(2)
F3 C2 1.337(2)
F4 C4 1.336(2)
F5 C4 1.340(2)
F6 C4 1.337(2)
F7 C6 1.341(2)
F8 C6 1.345(2)
F9 C6 1.344(2)
F10 C8 1.339(2)
F11 C8 1.334(2)
F12 C8 1.332(2)
O1 C1 1.407(2)
O1 B1 1.473(2)
O2 C3 1.400(2)
O2 B1 1.458(2)
O3 C5 1.400(2)
O3 B1 1.460(2)
O4 C7 1.401(2)
O4 B1 1.479(2)
C1 C2 1.490(3)
C1 H1A 0.9900
C1 H1B 0.9900
C3 C4 1.496(3)
C3 H3A 0.9900
C3 H3B 0.9900
C5 C6 1.486(3)
C5 H5A 0.9900
C5 H5B 0.9900
C7 C8 1.489(3)
C7 H7A 0.9900
C7 H7B 0.9900
N1 C10 1.473(3)
N1 C9 1.485(3)
N1 H1NA 0.94(2)
N1 H1NB 0.84(2)
C9 H9A 0.9800
C9 H9B 0.9800
C9 H9C 0.9800
C10 H10A 0.9800
C10 H10B 0.9800
C10 H10C 0.9800

loop_
_geom_hbond_atom_site_label_D
_geom_hbond_atom_site_label_H
_geom_hbond_atom_site_label_A
_geom_hbond_distance_DH
_geom_hbond_distance_HA
_geom_hbond_distance_DA
_geom_hbond_angle_DHA
_geom_hbond_site_symmetry_A
N1 H1NA O3 0.94(2) 2.60(2) 3.184(2) 121.1(16) 3_656
N1 H1NA O4 0.94(2) 1.98(2) 2.876(2) 158.7(17) 3_656
N1 H1NB O1 0.84(2) 2.05(2) 2.853(2) 160(2) 4_666
N1 H1NB O2 0.84(2) 2.47(2) 3.066(2) 128.6(16) 4_666

loop_
_geom_torsion_atom_site_label_1
_geom_torsion_atom_site_label_2
_geom_torsion_atom_site_label_3
_geom_torsion_atom_site_label_4
_geom_torsion
B1 O1 C1 C2 -134.75(17)
O1 C1 C2 F2 61.1(2)
O1 C1 C2 F1 -178.61(16)
O1 C1 C2 F3 -59.2(2)
B1 O2 C3 C4 -145.12(15)
O2 C3 C4 F4 63.2(2)
O2 C3 C4 F6 -176.73(15)
O2 C3 C4 F5 -57.1(2)
B1 O3 C5 C6 -177.51(15)
O3 C5 C6 F7 178.14(14)
O3 C5 C6 F9 -61.4(2)
O3 C5 C6 F8 58.0(2)
B1 O4 C7 C8 134.48(17)
O4 C7 C8 F12 -70.4(2)
O4 C7 C8 F11 169.68(16)
O4 C7 C8 F10 49.0(2)
C3 O2 B1 O3 59.32(19)
C3 O2 B1 O1 -178.20(13)
C3 O2 B1 O4 -56.3(2)
C5 O3 B1 O2 57.09(19)
C5 O3 B1 O1 -58.67(19)
C5 O3 B1 O4 180.00(13)
C1 O1 B1 O2 -169.93(14)
C1 O1 B1 O3 -46.9(2)
C1 O1 B1 O4 67.47(19)
C7 O4 B1 O2 -65.0(2)
C7 O4 B1 O3 171.93(14)
C7 O4 B1 O1 50.4(2)
